data_4100181
loop_
_publ_author_name
'Sammis, Glenn M.'
.
'Ho, Douglas M.'
'Sorensen, Erik J.'
.

_publ_section_title
;
N'-(6-Acetyl-3-methyl-5-phenylcyclohex-2-enyl)-N'-methanesulfonyl-
hydrazinedicarboxylic Acid Diallyl Ester
;
_journal_name_full 'Journal of the American Chemical Society'
_journal_paper_doi 10.1021/ja052383c
_journal_year 2005
_chemical_formula_iupac 'C23 H28 N2 O7 S'
_chemical_formula_moiety 'C23 H28 N2 O7 S'
_chemical_formula_structural 'C23 H28 N2 O7 S'
_chemical_formula_sum 'C23 H28 N2 O7 S'
_chemical_formula_weight 476.53
_space_group_IT_number 2
_space_group_name_Hall '-P 1'
_space_group_name_H-M_alt 'P -1'
_symmetry_cell_setting triclinic
_symmetry_Int_Tables_number 2
_symmetry_space_group_name_Hall '-P 1'
_symmetry_space_group_name_H-M 'P -1'
_cell_angle_alpha 89.263(2)
_cell_angle_beta 67.540(2)
_cell_angle_gamma 80.873(2)
_cell_formula_units_Z 2
_cell_length_a 9.9186(6)
_cell_length_b 11.3368(6)
_cell_length_c 11.9916(6)
_cell_measurement_temperature 200(2)
_cell_volume 1228.66(12)
_diffrn_ambient_temperature 200(2)
_exptl_crystal_density_diffrn 1.288
_cod_depositor_comments
;
The following automatic conversions were performed:
'_symmetry_cell_setting' value 'Triclinic' changed to 'triclinic'
according to '/home/saulius/struct/CIF-dictionaries/cif_core.dic'
dictionary named 'cif_core.dic' version 2.4.1 from 2010-06-29.

Automatic conversion script
Id: cif_fix_enum 1527 2010-12-29 10:47:43Z saulius 
;
_cod_database_code 4100181

loop_
_symmetry_equiv_pos_as_xyz
'x, y, z'
'-x, -y, -z'

loop_
_atom_site_aniso_label
_atom_site_aniso_U_11
_atom_site_aniso_U_22
_atom_site_aniso_U_33
_atom_site_aniso_U_23
_atom_site_aniso_U_13
_atom_site_aniso_U_12
C1 0.0339(12) 0.0474(13) 0.0343(11) 0.0048(9) -0.0103(9) -0.0097(10)
C2 0.0449(14) 0.0439(13) 0.0414(12) -0.0023(10) -0.0126(10) -0.0069(10)
C3 0.0421(14) 0.0476(14) 0.0375(12) 0.0036(10) -0.0107(10) -0.0054(10)
C4 0.0354(12) 0.0518(14) 0.0383(12) 0.0031(10) -0.0093(10) -0.0050(10)
C5 0.0357(12) 0.0473(13) 0.0369(11) 0.0080(10) -0.0113(9) -0.0085(10)
C6 0.0336(12) 0.0438(13) 0.0358(11) 0.0046(9) -0.0093(9) -0.0061(9)
C7 0.051(2) 0.054(2) 0.060(2) -0.0037(13) -0.0109(13) 0.0006(13)
C8 0.0338(12) 0.0447(13) 0.0463(13) 0.0071(10) -0.0073(10) -0.0070(10)
C9 0.053(2) 0.056(2) 0.060(2) 0.0116(13) -0.0251(13) -0.0173(13)
C10 0.063(2) 0.061(2) 0.081(2) -0.001(2) -0.031(2) -0.0183(15)
C11 0.056(2) 0.052(2) 0.091(2) -0.002(2) -0.013(2) -0.0205(14)
C12 0.067(2) 0.051(2) 0.077(2) 0.0143(15) -0.003(2) -0.0224(15)
C13 0.059(2) 0.058(2) 0.0518(15) 0.0117(13) -0.0079(13) -0.0162(13)
C14 0.0390(14) 0.0464(14) 0.0555(15) 0.0052(11) -0.0072(12) -0.0100(11)
O15 0.0573(13) 0.0581(12) 0.0896(15) 0.0129(11) -0.0329(11) -0.0008(9)
N16 0.0343(10) 0.0498(11) 0.0349(9) 0.0063(8) -0.0138(8) -0.0109(8)
N17 0.0403(11) 0.0484(11) 0.0382(10) 0.0113(8) -0.0167(8) -0.0104(9)
C18 0.0388(13) 0.0529(15) 0.0491(14) 0.0111(12) -0.0095(11) -0.0094(11)
O19 0.0585(12) 0.0802(14) 0.0640(12) 0.0216(10) -0.0271(10) 0.0020(10)
O20 0.0531(11) 0.0423(10) 0.0744(12) 0.0059(9) -0.0199(9) -0.0062(8)
C21 0.072(2) 0.045(2) 0.109(3) 0.005(2) -0.019(2) -0.0026(15)
C22 0.118(4) 0.058(2) 0.103(3) 0.003(2) -0.031(3) -0.017(2)
C23 0.154(7) 0.063(3) 0.134(6) 0.002(3) -0.093(6) -0.018(3)
C24 0.0392(13) 0.0574(15) 0.0403(12) 0.0101(11) -0.0175(10) -0.0180(11)
O25 0.0784(14) 0.0730(13) 0.0448(10) 0.0144(9) -0.0317(10) -0.0223(11)
O26 0.0441(10) 0.0536(10) 0.0413(9) 0.0019(7) -0.0163(7) -0.0077(8)
C27 0.049(2) 0.071(2) 0.0543(15) -0.0141(13) -0.0137(12) -0.0124(13)
C28 0.079(4) 0.063(3) 0.098(4) -0.032(3) -0.043(3) 0.011(3)
C29 0.165(8) 0.070(4) 0.097(5) -0.004(3) -0.056(5) -0.023(4)
S30 0.0373(3) 0.0617(4) 0.0385(3) 0.0030(3) -0.0131(3) -0.0147(3)
O31 0.0408(10) 0.0627(11) 0.0467(9) 0.0096(8) -0.0115(8) -0.0190(8)
O32 0.0533(11) 0.0951(15) 0.0413(9) -0.0079(9) -0.0156(8) -0.0256(10)
C33 0.0401(14) 0.075(2) 0.0555(15) 0.0190(13) -0.0228(12) -0.0093(12)

loop_
_atom_site_label
_atom_site_type_symbol
_atom_site_fract_x
_atom_site_fract_y
_atom_site_fract_z
_atom_site_U_iso_or_equiv
_atom_site_thermal_displace_type
_atom_site_occupancy
_atom_site_calc_flag
_atom_site_refinement_flags
_atom_site_disorder_group
C1 C 0.4456(2) 0.5161(2) 0.1899(2) 0.0391(5) Uani 1 d . .
H1 H 0.4012 0.5462 0.1307 0.047 Uiso 1 calc R .
C2 C 0.5603(3) 0.4086(2) 0.1306(2) 0.0446(5) Uani 1 d . .
H2 H 0.5269 0.3374 0.1191 0.054 Uiso 1 calc R .
C3 C 0.7055(3) 0.4061(2) 0.0929(2) 0.0441(5) Uani 1 d . .
C4 C 0.7684(3) 0.5165(2) 0.1004(2) 0.0435(5) Uani 1 d . .
H4A H 0.8564 0.5197 0.0255 0.052 Uiso 1 calc R .
H4B H 0.8011 0.5116 0.1689 0.052 Uiso 1 calc R .
C5 C 0.6568(2) 0.6314(2) 0.1175(2) 0.0407(5) Uani 1 d . .
H5 H 0.6364 0.6402 0.0421 0.049 Uiso 1 calc R .
C6 C 0.5094(2) 0.6184(2) 0.2228(2) 0.0390(5) Uani 1 d . .
H6 H 0.5293 0.5994 0.2973 0.047 Uiso 1 calc R .
C7 C 0.8153(3) 0.2939(2) 0.0410(3) 0.0596(7) Uani 1 d . .
H7A H 0.7632 0.2296 0.0339 0.089 Uiso 1 calc R .
H7B H 0.8681 0.2706 0.0944 0.089 Uiso 1 calc R .
H7C H 0.8863 0.3082 -0.0391 0.089 Uiso 1 calc R .
C8 C 0.7200(3) 0.7401(2) 0.1340(2) 0.0440(5) Uani 1 d . .
C9 C 0.7448(3) 0.7612(2) 0.2371(2) 0.0546(6) Uani 1 d . .
H9 H 0.7185 0.7081 0.3009 0.065 Uiso 1 calc R .
C10 C 0.8077(3) 0.8589(3) 0.2488(3) 0.0663(8) Uani 1 d . .
H10 H 0.8249 0.8717 0.3201 0.080 Uiso 1 calc R .
C11 C 0.8451(3) 0.9372(3) 0.1579(3) 0.0697(8) Uani 1 d . .
H11 H 0.8869 1.0047 0.1662 0.084 Uiso 1 calc R .
C12 C 0.8214(3) 0.9169(3) 0.0549(3) 0.0710(9) Uani 1 d . .
H12 H 0.8476 0.9705 -0.0085 0.085 Uiso 1 calc R .
C13 C 0.7599(3) 0.8192(2) 0.0421(2) 0.0596(7) Uani 1 d . .
H13 H 0.7448 0.8061 -0.0301 0.072 Uiso 1 calc R .
C14 C 0.4047(3) 0.7351(2) 0.2452(2) 0.0500(6) Uani 1 d . .
H14 H 0.4086 0.7930 0.3000 0.060 Uiso 1 calc R .
O15 O 0.3169(2) 0.7602(2) 0.1989(2) 0.0680(6) Uani 1 d . .
N16 N 0.3227(2) 0.4850(2) 0.3002(2) 0.0391(4) Uani 1 d . .
N17 N 0.3526(2) 0.4505(2) 0.4015(2) 0.0415(4) Uani 1 d . .
C18 C 0.4165(3) 0.3319(2) 0.4096(2) 0.0490(6) Uani 1 d . .
O19 O 0.4752(2) 0.3037(2) 0.4786(2) 0.0682(6) Uani 1 d . .
O20 O 0.4021(2) 0.2603(2) 0.3300(2) 0.0582(5) Uani 1 d . .
C21 C 0.4879(4) 0.1406(3) 0.3151(3) 0.0810(10) Uani 1 d D .
H21A H 0.5938 0.1433 0.2680 0.097 Uiso 1 calc R .
H21B H 0.4778 0.1105 0.3953 0.097 Uiso 1 calc R .
C22 C 0.4366(6) 0.0619(3) 0.2539(4) 0.0962(12) Uani 1 d DU .
H22 H 0.4978 -0.0137 0.2253 0.115 Uiso 0.788(12) calc PR 1
H22* H 0.3964 -0.0030 0.2982 0.115 Uiso 0.212(12) d PR 2
C23 C 0.3182(9) 0.0811(4) 0.2330(6) 0.105(3) Uani 0.788(12) d P 1
H23A H 0.2526 0.1550 0.2594 0.127 Uiso 0.788(12) calc PR 1
H23B H 0.2957 0.0214 0.1910 0.127 Uiso 0.788(12) calc PR 1
C23* C 0.4323(36) 0.0679(21) 0.1491(15) 0.144(10) Uiso 0.212(12) d PDU 2
H23C H 0.4665 0.1319 0.1001 0.173 Uiso 0.212(12) calc PR 2
H23D H 0.3947 0.0083 0.1199 0.173 Uiso 0.212(12) calc PR 2
C24 C 0.2946(3) 0.5283(2) 0.5053(2) 0.0438(5) Uani 1 d . .
O25 O 0.2899(2) 0.4984(2) 0.6028(2) 0.0619(5) Uani 1 d . .
O26 O 0.2446(2) 0.63688(15) 0.48078(14) 0.0464(4) Uani 1 d . .
C27 C 0.1817(3) 0.7221(3) 0.5854(2) 0.0592(7) Uani 1 d DU .
H27A H 0.2584 0.7364 0.6151 0.071 Uiso 0.685(11) calc PR 1
H27B H 0.1010 0.6924 0.6519 0.071 Uiso 0.685(11) calc PR 1
H27C H 0.2486 0.7119 0.6297 0.071 Uiso 0.315(11) calc PR 2
H27D H 0.0862 0.7006 0.6399 0.071 Uiso 0.315(11) calc PR 2
C28 C 0.1239(8) 0.8331(5) 0.5398(6) 0.080(2) Uani 0.685(11) d P 1
H28 H 0.0444 0.8317 0.5144 0.096 Uiso 0.685(11) calc PR 1
C29 C 0.1766(9) 0.9322(5) 0.5329(6) 0.109(3) Uani 0.685(11) d P 1
H29A H 0.2561 0.9359 0.5577 0.130 Uiso 0.685(11) calc PR 1
H29B H 0.1356 1.0007 0.5030 0.130 Uiso 0.685(11) calc PR 1
C28* C 0.1556(16) 0.8501(8) 0.5611(17) 0.095(5) Uiso 0.315(11) d PDU 2
H28* H 0.2330 0.8840 0.5028 0.114 Uiso 0.315(11) calc PR 2
C29* C 0.0284(19) 0.9166(10) 0.6183(17) 0.150(8) Uiso 0.315(11) d PDU 2
H29C H -0.0494 0.8833 0.6767 0.181 Uiso 0.315(11) calc PR 2
H29D H 0.0131 0.9988 0.6018 0.181 Uiso 0.315(11) calc PR 2
S30 S 0.16686(6) 0.45706(6) 0.29410(5) 0.0455(2) Uani 1 d . .
O31 O 0.0979(2) 0.3947(2) 0.39964(14) 0.0506(4) Uani 1 d . .
O32 O 0.2009(2) 0.4029(2) 0.17757(15) 0.0623(5) Uani 1 d . .
C33 C 0.0597(3) 0.5973(3) 0.3049(2) 0.0556(7) Uani 1 d . .
H33A H -0.0310 0.5880 0.2938 0.083 Uiso 1 calc R .
H33B H 0.1159 0.6470 0.2423 0.083 Uiso 1 calc R .
H33C H 0.0339 0.6357 0.3848 0.083 Uiso 1 calc R .

loop_
_geom_bond_atom_site_label_1
_geom_bond_atom_site_label_2
_geom_bond_distance
_geom_bond_site_symmetry_2
_geom_bond_publ_flag
C1 C2 1.499(3) . yes
C1 N16 1.500(3) . yes
C1 C6 1.529(3) . yes
C1 H1 1.00 . ?
C2 C3 1.331(3) . yes
C2 H2 0.95 . ?
C3 C7 1.502(3) . yes
C3 C4 1.502(3) . yes
C4 C5 1.530(3) . yes
C4 H4A 0.99 . ?
C4 H4B 0.99 . ?
C5 C8 1.515(3) . yes
C5 C6 1.551(3) . yes
C5 H5 1.00 . ?
C6 C14 1.503(3) . yes
C6 H6 1.00 . ?
C7 H7A 0.98 . ?
C7 H7B 0.98 . ?
C7 H7C 0.98 . ?
C8 C9 1.381(3) . yes
C8 C13 1.389(3) . yes
C9 C10 1.388(4) . yes
C9 H9 0.95 . ?
C10 C11 1.373(4) . yes
C10 H10 0.95 . ?
C11 C12 1.371(4) . yes
C11 H11 0.95 . ?
C12 C13 1.383(4) . yes
C12 H12 0.95 . ?
C13 H13 0.95 . ?
C14 O15 1.198(3) . yes
C14 H14 0.95 . ?
N16 N17 1.395(2) . yes
N16 S30 1.654(2) . yes
N17 C24 1.407(3) . yes
N17 C18 1.411(3) . yes
C18 O19 1.195(3) . yes
C18 O20 1.324(3) . yes
O20 C21 1.456(3) . yes
C21 C22 1.429(5) . yes
C21 H21A 0.99 . ?
C21 H21B 0.99 . ?
C22 C23* 1.274(7) . yes
C22 C23 1.277(7) . yes
C22 H22 0.95 . ?
C22 H22* 0.95 . ?
C23 H23A 0.95 . ?
C23 H23B 0.95 . ?
C23* H23C 0.95 . ?
C23* H23D 0.95 . ?
C24 O25 1.199(3) . yes
C24 O26 1.325(3) . yes
O26 C27 1.463(3) . yes
C27 C28* 1.478(7) . yes
C27 C28 1.484(6) . yes
C27 H27A 0.99 . ?
C27 H27B 0.99 . ?
C27 H27C 0.99 . ?
C27 H27D 0.99 . ?
C28 C29 1.301(10) . yes
C28 H28 0.95 . ?
C29 H29A 0.95 . ?
C29 H29B 0.95 . ?
C28* C29* 1.297(7) . yes
C28* H28* 0.95 . ?
C29* H29C 0.95 . ?
C29* H29D 0.95 . ?
S30 O31 1.428(2) . yes
S30 O32 1.428(2) . yes
S30 C33 1.743(3) . yes
C33 H33A 0.98 . ?
C33 H33B 0.98 . ?
C33 H33C 0.98 . ?
